data_7048057
loop_
_publ_author_name
'Saal, Thomas'
'Christe, Karl O.'
'Haiges, Ralf'

_publ_section_title
;
 Lewis adduct formation of hydrogen cyanide and nitriles with arsenic and
 antimony pentafluoride.
;
_journal_issue 1
_journal_name_full 'Dalton transactions (Cambridge, England : 2003)'
_journal_page_first 99
_journal_page_last 106
_journal_paper_doi 10.1039/c8dt03970d
_journal_volume 48
_journal_year 2018
_chemical_formula_moiety 'C10 H18 As2 F10 N2'
_chemical_formula_sum 'C10 H18 As2 F10 N2'
_chemical_formula_weight 506.10
_space_group_crystal_system monoclinic
_space_group_IT_number 11
_space_group_name_Hall '-P 2yb'
_space_group_name_H-M_alt 'P 1 21/m 1'
_symmetry_space_group_name_Hall '-P 2yb'
_symmetry_space_group_name_H-M 'P 1 21/m 1'
_atom_sites_solution_hydrogens geom
_audit_update_record
;
2018-07-13 deposited with the CCDC.
2018-11-14 downloaded from the CCDC.
;
_cell_angle_alpha 90
_cell_angle_beta 97.932(4)
_cell_angle_gamma 90
_cell_formula_units_Z 1
_cell_length_a 5.9896(16)
_cell_length_b 8.660(2)
_cell_length_c 8.905(2)
_cell_measurement_reflns_used 57
_cell_measurement_temperature 100.(2)
_cell_measurement_theta_max 23.1985
_cell_measurement_theta_min 3.2279
_cell_volume 457.48(19)
_computing_cell_refinement 'APEX3 v2016.9-0 (Bruker AXS)'
_computing_data_collection 'Bruker Instrument Service v2012.12.0.3 (Bruker AXS, 2012)'
_computing_data_reduction 'SAINT V8.34A (Bruker AXS, 2013)'
_computing_molecular_graphics 'shelXle (C.B. Huebschle, rev 807)'
_computing_publication_material 'SHELXTL XT 2014/4 (Bruker AXS, 2014)'
_computing_structure_refinement 'SHELXL-2014/7 (Sheldrick, 2014)'
_computing_structure_solution 'SHELXTL XT 2014/4 (Bruker AXS, 2014)'
_diffrn_ambient_temperature 100.(2)
_diffrn_detector_area_resol_mean 8.3333
_diffrn_measured_fraction_theta_full 0.993
_diffrn_measured_fraction_theta_max 0.993
_diffrn_measurement_device_type 'Bruker APEX II CCD'
_diffrn_measurement_method 'omega- and phi-scans'
_diffrn_radiation_monochromator 'TRIUMPH curved-crystal'
_diffrn_radiation_type 'MoK\a '
_diffrn_radiation_wavelength 0.71073
_diffrn_reflns_av_R_equivalents 0.0442
_diffrn_reflns_av_unetI/netI 0.0302
_diffrn_reflns_limit_h_max 8
_diffrn_reflns_limit_h_min -8
_diffrn_reflns_limit_k_max 12
_diffrn_reflns_limit_k_min -12
_diffrn_reflns_limit_l_max 12
_diffrn_reflns_limit_l_min -12
_diffrn_reflns_number 9013
_diffrn_reflns_theta_full 30.55
_diffrn_reflns_theta_max 30.55
_diffrn_reflns_theta_min 2.31
_diffrn_source 'fine-focus tube'
_exptl_absorpt_coefficient_mu 3.742
_exptl_absorpt_correction_T_max 0.7461
_exptl_absorpt_correction_T_min 0.5691
_exptl_absorpt_correction_type multi-scan
_exptl_absorpt_process_details 'SADABS 2014/5 (Bruker AXS, 2014)'
_exptl_crystal_colour 'clear colourless'
_exptl_crystal_density_diffrn 1.837
_exptl_crystal_density_method 'not measured'
_exptl_crystal_description prism
_exptl_crystal_F_000 248
_exptl_crystal_size_max 0.252
_exptl_crystal_size_mid 0.163
_exptl_crystal_size_min 0.142
_refine_diff_density_max 0.343
_refine_diff_density_min -0.334
_refine_ls_extinction_method none
_refine_ls_goodness_of_fit_ref 1.064
_refine_ls_hydrogen_treatment constr
_refine_ls_matrix_type full
_refine_ls_number_parameters 69
_refine_ls_number_reflns 1482
_refine_ls_number_restraints 0
_refine_ls_restrained_S_all 1.064
_refine_ls_R_factor_all 0.0217
_refine_ls_R_factor_gt 0.0184
_refine_ls_shift/su_max 0.000
_refine_ls_shift/su_mean 0.000
_refine_ls_structure_factor_coef Fsqd
_refine_ls_weighting_details 'w=1/[\s^2^(Fo^2^)+(0.0146P)^2^+0.0888P] where P=(Fo^2^+2Fc^2^)/3'
_refine_ls_weighting_scheme calc
_refine_ls_wR_factor_gt 0.0444
_refine_ls_wR_factor_ref 0.0456
_reflns_number_gt 1366
_reflns_number_total 1482
_reflns_threshold_expression 'I > 2\s(I)'
_cod_data_source_file c8dt03970d2.cif
_cod_data_source_block TS408
_cod_depositor_comments
;
The following automatic conversions were performed:

'_exptl_absorpt_correction_type' value 'Multi-Scan' changed to
'multi-scan' according to
/home/data/users/saulius/crontab/automatic-downloads/rss-feeds/RSC/lib/dictionaries/cif_core.dic
dictionary named 'cif_core.dic' version 2.4.2 from 2011-04-26.

Automatic conversion script
Id: cif_fix_values 4973 2017-02-22 13:04:09Z antanas 

 Adding full bibliography for 7048050--7048060.cif.
;
_cod_original_cell_volume 457.5(2)
_cod_database_code 7048057

loop_
_space_group_symop_operation_xyz
'x, y, z'
'-x, y+1/2, -z'
'-x, -y, -z'
'x, -y-1/2, z'

loop_
_atom_site_type_symbol
_atom_site_label
_atom_site_fract_x
_atom_site_fract_y
_atom_site_fract_z
_atom_site_U_iso_or_equiv
_atom_site_adp_type
_atom_site_calc_flag
_atom_site_refinement_flags_adp
_atom_site_refinement_flags_occupancy
_atom_site_refinement_flags_posn
_atom_site_occupancy
C C1 0.7784(3) 0.25 0.6220(2) 0.0159(3) Uani d T P S 1
C C2 0.9290(3) 0.25 0.7673(2) 0.0158(3) Uani d T P S 1
C C3 1.0766(2) 0.39603(16) 0.77271(16) 0.0232(3) Uani d . . . 1
H H3A 1.1626 0.3956 0.6867 0.035 Uiso calc U . R 1
H H3B 1.1809 0.3976 0.8677 0.035 Uiso calc U . R 1
H H3C 0.9802 0.4879 0.7672 0.035 Uiso calc U . R 1
C C4 0.7803(3) 0.25 0.8951(2) 0.0240(4) Uani d T P S 1
H H4A 0.6729 0.3358 0.8799 0.036 Uiso calc U P R 0.5
H H4B 0.8756 0.262 0.9931 0.024 Uiso calc U P R 0.5
H H4C 0.6978 0.1522 0.8938 0.036 Uiso calc U P R 0.5
As As1 0.45088(3) 0.25 0.31923(2) 0.01420(6) Uani d T P S 1
F F1 0.23578(19) 0.25 0.42687(13) 0.0281(3) Uani d T P S 1
F F2 0.45877(13) 0.44741(9) 0.32748(9) 0.02626(19) Uani d . . . 1
F F3 0.2711(2) 0.25 0.15329(13) 0.0298(3) Uani d T P S 1
F F4 0.6846(2) 0.25 0.22973(13) 0.0277(3) Uani d T P S 1
N N1 0.6598(3) 0.25 0.51047(17) 0.0173(3) Uani d T P S 1

loop_
_atom_site_aniso_label
_atom_site_aniso_U_11
_atom_site_aniso_U_22
_atom_site_aniso_U_33
_atom_site_aniso_U_12
_atom_site_aniso_U_13
_atom_site_aniso_U_23
C1 0.0182(8) 0.0128(7) 0.0173(8) 0 0.0041(6) 0
C2 0.0143(7) 0.0179(8) 0.0140(7) 0 -0.0021(6) 0
C3 0.0209(6) 0.0219(6) 0.0249(7) -0.0048(5) -0.0040(5) -0.0008(5)
C4 0.0223(9) 0.0356(11) 0.0141(8) 0 0.0021(7) 0
As1 0.01636(10) 0.01489(9) 0.01055(9) 0 -0.00101(6) 0
F1 0.0187(5) 0.0422(7) 0.0240(6) 0 0.0051(5) 0
F2 0.0324(5) 0.0154(4) 0.0285(4) 0.0026(3) -0.0048(4) 0.0020(3)
F3 0.0335(7) 0.0343(7) 0.0173(6) 0 -0.0115(5) 0
F4 0.0281(6) 0.0382(7) 0.0186(6) 0 0.0096(5) 0
N1 0.0188(7) 0.0175(7) 0.0145(7) 0 -0.0017(6) 0

loop_
_atom_type_symbol
_atom_type_description
_atom_type_scat_dispersion_real
_atom_type_scat_dispersion_imag
_atom_type_scat_source
C C 0.0033 0.0016 'International Tables Vol C Tables 4.2.6.8 and 6.1.1.4'
H H 0.0000 0.0000 'International Tables Vol C Tables 4.2.6.8 and 6.1.1.4'
As As 0.0499 2.0058 'International Tables Vol C Tables 4.2.6.8 and 6.1.1.4'
F F 0.0171 0.0103 'International Tables Vol C Tables 4.2.6.8 and 6.1.1.4'
N N 0.0061 0.0033 'International Tables Vol C Tables 4.2.6.8 and 6.1.1.4'

loop_
_geom_angle_atom_site_label_1
_geom_angle_atom_site_label_2
_geom_angle_atom_site_label_3
_geom_angle_site_symmetry_1
_geom_angle_site_symmetry_3
_geom_angle
N1 C1 C2 . . 179.23(18)
C1 C2 C4 . . 107.65(14)
C1 C2 C3 . . 107.90(10)
C4 C2 C3 . . 111.40(10)
C1 C2 C3 . 4_565 107.90(10)
C4 C2 C3 . 4_565 111.40(10)
C3 C2 C3 . 4_565 110.43(15)
C2 C3 H3A . . 109.5
C2 C3 H3B . . 109.5
H3A C3 H3B . . 109.5
C2 C3 H3C . . 109.5
H3A C3 H3C . . 109.5
H3B C3 H3C . . 109.5
C2 C4 H4A . . 109.5
C2 C4 H4B . . 109.5
H4A C4 H4B . . 109.5
C2 C4 H4C . . 109.5
H4A C4 H4C . . 109.5
H4B C4 H4C . . 109.5
F4 As1 F3 . . 93.22(6)
F4 As1 F1 . . 173.85(5)
F3 As1 F1 . . 92.94(6)
F4 As1 F2 . . 90.03(3)
F3 As1 F2 . . 92.73(3)
F1 As1 F2 . . 89.68(3)
F4 As1 F2 . 4_565 90.03(3)
F3 As1 F2 . 4_565 92.73(3)
F1 As1 F2 . 4_565 89.68(3)
F2 As1 F2 . 4_565 174.53(5)
F4 As1 N1 . . 86.53(6)
F3 As1 N1 . . 179.75(6)
F1 As1 N1 . . 87.31(6)
F2 As1 N1 . . 87.27(3)
F2 As1 N1 4_565 . 87.27(3)
C1 N1 As1 . . 179.17(15)

loop_
_geom_bond_atom_site_label_1
_geom_bond_atom_site_label_2
_geom_bond_site_symmetry_2
_geom_bond_distance
C1 N1 . 1.139(2)
C1 C2 . 1.471(2)
C2 C4 . 1.539(2)
C2 C3 . 1.5398(17)
C2 C3 4_565 1.5398(17)
C3 H3A . 0.98
C3 H3B . 0.98
C3 H3C . 0.98
C4 H4A . 0.98
C4 H4B . 0.98
C4 H4C . 0.98
As1 F4 . 1.7036(12)
As1 F3 . 1.7041(11)
As1 F1 . 1.7087(12)
As1 F2 . 1.7115(9)
As1 F2 4_565 1.7115(9)
As1 N1 . 1.9692(15)
